data_4508316
loop_
_publ_author_name
'Mautner, Franz A.'
'Louka, Febee R.'
'Hofer, Johannes'
'Spell, Mark'
'Lef\`evre, Antoine'
'Guilbeau, Ashley E.'
'Massoud, Salah S.'

_publ_section_title
;
 One-Dimensional Cadmium Polymers with Alternative di(EO/EE) and
 di(EO/EO/EO/EE) Bridged Azide Bonding Modes
;
_journal_issue 10
_journal_name_full 'Crystal Growth &amp; Design'
_journal_page_first 4518
_journal_paper_doi 10.1021/cg400998r
_journal_volume 13
_journal_year 2013
_chemical_formula_moiety 'C26 H30 Cd2 N18'
_chemical_formula_sum 'C26 H30 Cd2 N18'
_chemical_formula_weight 819.50
_chemical_name_common '[Cd(MeDPA)(N3)2]2'
_chemical_name_systematic
; 
 ? 
;
_space_group_IT_number 2
_symmetry_cell_setting triclinic
_symmetry_space_group_name_Hall '-P 1'
_symmetry_space_group_name_H-M 'P -1'
_atom_sites_solution_hydrogens geom
_atom_sites_solution_primary direct
_atom_sites_solution_secondary difmap
_audit_creation_method SHELXL-97
_cell_angle_alpha 76.051(17)
_cell_angle_beta 74.229(18)
_cell_angle_gamma 80.68(2)
_cell_formula_units_Z 1
_cell_length_a 8.5266(8)
_cell_length_b 8.7729(9)
_cell_length_c 11.1630(13)
_cell_measurement_reflns_used 2000
_cell_measurement_temperature 100(2)
_cell_measurement_theta_max 26.30
_cell_measurement_theta_min 1.94
_cell_volume 775.73(17)
_computing_cell_refinement 'Bruker SAINT'
_computing_data_collection 'Bruker SMART'
_computing_data_reduction 'Bruker SAINT'
_computing_structure_refinement 'SHELXL-97 (Sheldrick, 2008)'
_computing_structure_solution 'SHELXS-97 (Sheldrick, 2008)'
_diffrn_ambient_temperature 100(2)
_diffrn_measured_fraction_theta_full 0.976
_diffrn_measured_fraction_theta_max 0.976
_diffrn_measurement_device_type 'Bruker SMART CCD'
_diffrn_measurement_method \w-scans
_diffrn_radiation_monochromator graphite
_diffrn_radiation_source 'fine-focus sealed tube'
_diffrn_radiation_type MoK\a
_diffrn_radiation_wavelength 0.71073
_diffrn_reflns_av_R_equivalents 0.0156
_diffrn_reflns_av_sigmaI/netI 0.0225
_diffrn_reflns_limit_h_max 10
_diffrn_reflns_limit_h_min -10
_diffrn_reflns_limit_k_max 10
_diffrn_reflns_limit_k_min -10
_diffrn_reflns_limit_l_max 13
_diffrn_reflns_limit_l_min -13
_diffrn_reflns_number 6091
_diffrn_reflns_theta_full 26.30
_diffrn_reflns_theta_max 26.30
_diffrn_reflns_theta_min 1.94
_exptl_absorpt_coefficient_mu 1.422
_exptl_absorpt_correction_T_max 0.7087
_exptl_absorpt_correction_T_min 0.6001
_exptl_absorpt_correction_type multi-scan
_exptl_absorpt_process_details SADABS
_exptl_crystal_colour colorles
_exptl_crystal_density_diffrn 1.754
_exptl_crystal_density_method 'not measured'
_exptl_crystal_description irregular
_exptl_crystal_F_000 408
_exptl_crystal_size_max 0.40
_exptl_crystal_size_mid 0.32
_exptl_crystal_size_min 0.26
_refine_diff_density_max 0.525
_refine_diff_density_min -0.582
_refine_diff_density_rms 0.071
_refine_ls_extinction_method none
_refine_ls_goodness_of_fit_ref 1.058
_refine_ls_matrix_type full
_refine_ls_number_parameters 209
_refine_ls_number_reflns 3066
_refine_ls_number_restraints 0
_refine_ls_restrained_S_all 1.058
_refine_ls_R_factor_all 0.0190
_refine_ls_R_factor_gt 0.0187
_refine_ls_shift/su_max 0.001
_refine_ls_shift/su_mean 0.000
_refine_ls_structure_factor_coef Fsqd
_refine_ls_weighting_details 'calc w=1/[\s^2^(Fo^2^)+(0.0204P)^2^+0.6177P] where P=(Fo^2^+2Fc^2^)/3'
_refine_ls_weighting_scheme calc
_refine_ls_wR_factor_gt 0.0457
_refine_ls_wR_factor_ref 0.0459
_reflns_number_gt 3019
_reflns_number_total 3066
_reflns_threshold_expression >2sigma(I)
_cod_data_source_file cg400998r_si_004.cif
_cod_data_source_block s2272b
_cod_depositor_comments
;
The following automatic conversions were performed:

'_symmetry_cell_setting' value 'Triclinic' changed to 'triclinic'
according to /home/saulius/struct/CIF-dictionaries/cif_core.dic
dictionary named 'cif_core.dic' version 2.4.2 from 2011-04-26.

Automatic conversion script
Id: cif_fix_values 1891 2012-01-12 08:04:46Z andrius 
;
_cod_database_code 4508316

loop_
_symmetry_equiv_pos_as_xyz
'x, y, z'
'-x, -y, -z'

loop_
_atom_site_label
_atom_site_type_symbol
_atom_site_fract_x
_atom_site_fract_y
_atom_site_fract_z
_atom_site_U_iso_or_equiv
_atom_site_adp_type
_atom_site_occupancy
_atom_site_symmetry_multiplicity
_atom_site_calc_flag
_atom_site_refinement_flags
Cd1 Cd 0.432591(15) 0.020324(14) 0.167287(11) 0.01260(5) Uani 1 1 d .
N1 N 0.56313(19) -0.12138(19) 0.33139(15) 0.0155(3) Uani 1 1 d .
N2 N 0.63260(19) 0.18110(19) 0.18208(15) 0.0149(3) Uani 1 1 d .
N3 N 0.29575(19) 0.25715(18) 0.21828(15) 0.0142(3) Uani 1 1 d .
N11 N 0.5882(2) -0.1484(2) 0.04054(15) 0.0193(3) Uani 1 1 d .
N12 N 0.7081(2) -0.2336(2) 0.06258(15) 0.0192(3) Uani 1 1 d .
N13 N 0.8200(2) -0.3171(3) 0.08380(19) 0.0363(5) Uani 1 1 d .
N21 N 0.2016(2) -0.09990(19) 0.26125(16) 0.0191(3) Uani 1 1 d .
N22 N 0.18542(19) -0.16708(19) 0.37013(16) 0.0171(3) Uani 1 1 d .
N23 N 0.1650(2) -0.2345(2) 0.47581(17) 0.0249(4) Uani 1 1 d .
C1 C 0.5752(2) -0.2796(2) 0.36951(18) 0.0173(4) Uani 1 1 d .
H1 H 0.5034 -0.3365 0.3494 0.021 Uiso 1 1 calc R
C2 C 0.6873(2) -0.3628(2) 0.43647(18) 0.0185(4) Uani 1 1 d .
H2 H 0.6927 -0.4746 0.4618 0.022 Uiso 1 1 calc R
C3 C 0.7918(2) -0.2795(2) 0.46595(18) 0.0192(4) Uani 1 1 d .
H3 H 0.8708 -0.3335 0.5114 0.023 Uiso 1 1 calc R
C4 C 0.7792(2) -0.1155(2) 0.42802(18) 0.0181(4) Uani 1 1 d .
H4 H 0.8490 -0.0560 0.4477 0.022 Uiso 1 1 calc R
C5 C 0.6632(2) -0.0406(2) 0.36117(17) 0.0150(4) Uani 1 1 d .
C6 C 0.6405(2) 0.1371(2) 0.31665(18) 0.0159(4) Uani 1 1 d .
H6A H 0.5381 0.1804 0.3700 0.019 Uiso 1 1 calc R
H6B H 0.7329 0.1839 0.3270 0.019 Uiso 1 1 calc R
C7 C 0.5690(2) 0.3481(2) 0.14949(19) 0.0173(4) Uani 1 1 d .
H7A H 0.6012 0.3848 0.0559 0.021 Uiso 1 1 calc R
H7B H 0.6209 0.4114 0.1876 0.021 Uiso 1 1 calc R
C8 C 0.3839(2) 0.3787(2) 0.19459(17) 0.0145(4) Uani 1 1 d .
C9 C 0.3096(2) 0.5309(2) 0.20064(18) 0.0172(4) Uani 1 1 d .
H9 H 0.3740 0.6151 0.1871 0.021 Uiso 1 1 calc R
C10 C 0.1396(2) 0.5580(2) 0.22678(18) 0.0186(4) Uani 1 1 d .
H10 H 0.0864 0.6615 0.2291 0.022 Uiso 1 1 calc R
C11 C 0.0490(2) 0.4321(2) 0.24946(18) 0.0177(4) Uani 1 1 d .
H11 H -0.0672 0.4476 0.2666 0.021 Uiso 1 1 calc R
C12 C 0.1314(2) 0.2833(2) 0.24658(18) 0.0164(4) Uani 1 1 d .
H12 H 0.0695 0.1960 0.2654 0.020 Uiso 1 1 calc R
C25 C 0.7963(2) 0.1514(2) 0.09730(19) 0.0215(4) Uani 1 1 d .
H25A H 0.8688 0.2256 0.1005 0.032 Uiso 1 1 calc R
H25B H 0.7859 0.1660 0.0098 0.032 Uiso 1 1 calc R
H25C H 0.8426 0.0430 0.1254 0.032 Uiso 1 1 calc R

loop_
_atom_site_aniso_label
_atom_site_aniso_U_11
_atom_site_aniso_U_22
_atom_site_aniso_U_33
_atom_site_aniso_U_23
_atom_site_aniso_U_13
_atom_site_aniso_U_12
Cd1 0.01490(8) 0.01173(8) 0.01209(8) -0.00269(5) -0.00501(5) -0.00066(5)
N1 0.0158(8) 0.0174(8) 0.0134(7) -0.0034(6) -0.0040(6) -0.0013(6)
N2 0.0139(7) 0.0164(8) 0.0134(7) -0.0013(6) -0.0030(6) -0.0020(6)
N3 0.0161(8) 0.0141(7) 0.0130(7) -0.0032(6) -0.0045(6) -0.0013(6)
N11 0.0223(8) 0.0197(8) 0.0153(8) -0.0040(7) -0.0084(7) 0.0067(7)
N12 0.0230(9) 0.0196(8) 0.0132(8) -0.0021(7) -0.0038(7) -0.0005(7)
N13 0.0283(10) 0.0452(12) 0.0286(10) -0.0040(9) -0.0110(9) 0.0169(9)
N21 0.0202(8) 0.0172(8) 0.0211(9) -0.0019(7) -0.0065(7) -0.0059(7)
N22 0.0140(8) 0.0142(7) 0.0250(9) -0.0066(7) -0.0048(7) -0.0030(6)
N23 0.0230(9) 0.0286(10) 0.0219(9) -0.0003(8) -0.0051(7) -0.0074(7)
C1 0.0191(9) 0.0178(9) 0.0153(9) -0.0045(7) -0.0035(7) -0.0024(7)
C2 0.0209(10) 0.0183(9) 0.0129(9) -0.0016(7) -0.0013(7) 0.0005(8)
C3 0.0166(9) 0.0243(10) 0.0142(9) -0.0016(8) -0.0046(7) 0.0030(8)
C4 0.0175(9) 0.0230(10) 0.0145(9) -0.0036(8) -0.0046(7) -0.0032(8)
C5 0.0156(9) 0.0178(9) 0.0108(8) -0.0046(7) -0.0006(7) -0.0010(7)
C6 0.0175(9) 0.0171(9) 0.0153(9) -0.0043(7) -0.0066(7) -0.0017(7)
C7 0.0182(9) 0.0141(9) 0.0188(9) 0.0002(7) -0.0047(8) -0.0044(7)
C8 0.0190(9) 0.0150(9) 0.0104(8) -0.0015(7) -0.0055(7) -0.0023(7)
C9 0.0252(10) 0.0135(9) 0.0147(9) -0.0024(7) -0.0074(8) -0.0036(8)
C10 0.0258(10) 0.0136(9) 0.0162(9) -0.0032(7) -0.0070(8) 0.0017(8)
C11 0.0169(9) 0.0202(10) 0.0159(9) -0.0047(8) -0.0048(7) 0.0012(7)
C12 0.0180(9) 0.0161(9) 0.0162(9) -0.0036(7) -0.0049(7) -0.0030(7)
C25 0.0154(9) 0.0249(10) 0.0209(10) -0.0022(8) -0.0011(8) -0.0023(8)

loop_
_atom_type_symbol
_atom_type_description
_atom_type_scat_dispersion_real
_atom_type_scat_dispersion_imag
_atom_type_scat_source
C C 0.0033 0.0016 'International Tables Vol C Tables 4.2.6.8 and 6.1.1.4'
H H 0.0000 0.0000 'International Tables Vol C Tables 4.2.6.8 and 6.1.1.4'
Cd Cd -0.8075 1.2024 'International Tables Vol C Tables 4.2.6.8 and 6.1.1.4'
N N 0.0061 0.0033 'International Tables Vol C Tables 4.2.6.8 and 6.1.1.4'

loop_
_geom_angle_atom_site_label_1
_geom_angle_atom_site_label_2
_geom_angle_atom_site_label_3
_geom_angle
_geom_angle_site_symmetry_1
_geom_angle_site_symmetry_3
N21 Cd1 N11 102.99(6) . .
N21 Cd1 N3 90.18(6) . .
N11 Cd1 N3 157.58(6) . .
N21 Cd1 N11 106.67(6) . 2_655
N11 Cd1 N11 75.69(6) . 2_655
N3 Cd1 N11 83.23(6) . 2_655
N21 Cd1 N1 92.08(6) . .
N11 Cd1 N1 87.98(6) . .
N3 Cd1 N1 109.88(6) . .
N11 Cd1 N1 157.34(6) 2_655 .
N21 Cd1 N2 148.37(6) . .
N11 Cd1 N2 103.35(6) . .
N3 Cd1 N2 71.25(5) . .
N11 Cd1 N2 96.56(6) 2_655 .
N1 Cd1 N2 71.71(5) . .
C5 N1 C1 118.58(16) . .
C5 N1 Cd1 115.33(12) . .
C1 N1 Cd1 123.81(12) . .
C7 N2 C6 110.55(15) . .
C7 N2 C25 110.11(15) . .
C6 N2 C25 110.65(15) . .
C7 N2 Cd1 107.90(11) . .
C6 N2 Cd1 104.81(11) . .
C25 N2 Cd1 112.69(12) . .
C8 N3 C12 119.12(16) . .
C8 N3 Cd1 117.83(12) . .
C12 N3 Cd1 121.78(12) . .
N12 N11 Cd1 124.33(13) . .
N12 N11 Cd1 122.99(13) . 2_655
Cd1 N11 Cd1 104.31(6) . 2_655
N13 N12 N11 178.6(2) . .
N22 N21 Cd1 117.08(13) . .
N23 N22 N21 177.69(19) . .
N1 C1 C2 122.92(18) . .
N1 C1 H1 118.5 . .
C2 C1 H1 118.5 . .
C1 C2 C3 118.47(18) . .
C1 C2 H2 120.8 . .
C3 C2 H2 120.8 . .
C2 C3 C4 119.06(18) . .
C2 C3 H3 120.5 . .
C4 C3 H3 120.5 . .
C5 C4 C3 119.00(18) . .
C5 C4 H4 120.5 . .
C3 C4 H4 120.5 . .
N1 C5 C4 121.96(18) . .
N1 C5 C6 115.45(16) . .
C4 C5 C6 122.60(17) . .
N2 C6 C5 111.25(15) . .
N2 C6 H6A 109.4 . .
C5 C6 H6A 109.4 . .
N2 C6 H6B 109.4 . .
C5 C6 H6B 109.4 . .
H6A C6 H6B 108.0 . .
N2 C7 C8 113.81(15) . .
N2 C7 H7A 108.8 . .
C8 C7 H7A 108.8 . .
N2 C7 H7B 108.8 . .
C8 C7 H7B 108.8 . .
H7A C7 H7B 107.7 . .
N3 C8 C9 121.59(18) . .
N3 C8 C7 117.68(16) . .
C9 C8 C7 120.53(17) . .
C10 C9 C8 119.06(18) . .
C10 C9 H9 120.5 . .
C8 C9 H9 120.5 . .
C11 C10 C9 119.07(18) . .
C11 C10 H10 120.5 . .
C9 C10 H10 120.5 . .
C12 C11 C10 118.50(18) . .
C12 C11 H11 120.8 . .
C10 C11 H11 120.8 . .
N3 C12 C11 122.59(18) . .
N3 C12 H12 118.7 . .
C11 C12 H12 118.7 . .
N2 C25 H25A 109.5 . .
N2 C25 H25B 109.5 . .
H25A C25 H25B 109.5 . .
N2 C25 H25C 109.5 . .
H25A C25 H25C 109.5 . .
H25B C25 H25C 109.5 . .

loop_
_geom_bond_atom_site_label_1
_geom_bond_atom_site_label_2
_geom_bond_distance
_geom_bond_site_symmetry_2
Cd1 N21 2.2601(17) .
Cd1 N11 2.3033(17) .
Cd1 N3 2.3294(16) .
Cd1 N11 2.3618(17) 2_655
Cd1 N1 2.3880(16) .
Cd1 N2 2.4433(16) .
N1 C5 1.343(2) .
N1 C1 1.345(2) .
N2 C7 1.472(2) .
N2 C6 1.475(2) .
N2 C25 1.482(2) .
N3 C8 1.337(2) .
N3 C12 1.344(2) .
N11 N12 1.210(2) .
N11 Cd1 2.3618(17) 2_655
N12 N13 1.147(3) .
N21 N22 1.197(2) .
N22 N23 1.165(2) .
C1 C2 1.380(3) .
C1 H1 0.9500 .
C2 C3 1.386(3) .
C2 H2 0.9500 .
C3 C4 1.393(3) .
C3 H3 0.9500 .
C4 C5 1.386(3) .
C4 H4 0.9500 .
C5 C6 1.515(3) .
C6 H6A 0.9900 .
C6 H6B 0.9900 .
C7 C8 1.521(3) .
C7 H7A 0.9900 .
C7 H7B 0.9900 .
C8 C9 1.391(3) .
C9 C10 1.391(3) .
C9 H9 0.9500 .
C10 C11 1.385(3) .
C10 H10 0.9500 .
C11 C12 1.382(3) .
C11 H11 0.9500 .
C12 H12 0.9500 .
C25 H25A 0.9800 .
C25 H25B 0.9800 .
C25 H25C 0.9800 .

loop_
_geom_torsion_atom_site_label_1
_geom_torsion_atom_site_label_2
_geom_torsion_atom_site_label_3
_geom_torsion_atom_site_label_4
_geom_torsion
C5 N1 C1 C2 -0.8(3)
N1 C1 C2 C3 0.1(3)
C1 C2 C3 C4 0.5(3)
C2 C3 C4 C5 -0.4(3)
C1 N1 C5 C4 0.9(3)
C1 N1 C5 C6 -179.13(16)
C3 C4 C5 N1 -0.3(3)
C3 C4 C5 C6 179.76(17)
C7 N2 C6 C5 165.45(15)
C25 N2 C6 C5 -72.30(19)
N1 C5 C6 N2 -47.5(2)
C4 C5 C6 N2 132.41(18)
C6 N2 C7 C8 -78.56(19)
C25 N2 C7 C8 158.87(16)
C12 N3 C8 C9 1.1(3)
C12 N3 C8 C7 -173.77(16)
N2 C7 C8 N3 -21.5(2)
N2 C7 C8 C9 163.56(17)
N3 C8 C9 C10 -2.7(3)
C7 C8 C9 C10 172.01(17)
C8 C9 C10 C11 1.7(3)
C9 C10 C11 C12 0.7(3)
C8 N3 C12 C11 1.5(3)
C10 C11 C12 N3 -2.4(3)
